data_7227423
loop_
_publ_author_name
'Tripathi, Kamini'
'Rai, Abhishek'
'Yadav, Amarish Kumar'
'Srikrishna, Saripella'
'Kumari, Niraj'
'Mishra, Lallan'

_publ_section_title
;
 Fluorescein hydrazone-based supramolecular architectures, molecular
 recognition, sequential logic operation and cell imaging
;
_journal_issue 4
_journal_name_full 'RSC Adv.'
_journal_page_first 2264
_journal_paper_doi 10.1039/C6RA26255D
_journal_volume 7
_journal_year 2017
_chemical_formula_sum 'C43 H53 N5 O10'
_chemical_formula_weight 799.90
_chemical_name_systematic
;
 ?
;
_space_group_IT_number 2
_symmetry_cell_setting triclinic
_symmetry_space_group_name_Hall '-P 1'
_symmetry_space_group_name_H-M 'P -1'
_atom_sites_solution_hydrogens geom
_atom_sites_solution_primary direct
_atom_sites_solution_secondary difmap
_audit_creation_method SHELXL-97
_audit_update_record
;
2016-09-06 deposited with the CCDC.
2016-12-01 downloaded from the CCDC.
;
_cell_angle_alpha 84.161(4)
_cell_angle_beta 86.179(4)
_cell_angle_gamma 77.400(4)
_cell_formula_units_Z 2
_cell_length_a 8.2826(5)
_cell_length_b 13.7434(7)
_cell_length_c 19.0467(9)
_cell_measurement_reflns_used 6069
_cell_measurement_temperature 293(2)
_cell_measurement_theta_max 27.3090
_cell_measurement_theta_min 3.3950
_cell_volume 2102.7(2)
_computing_structure_refinement 'SHELXL-97 (Sheldrick, 1997)'
_diffrn_ambient_temperature 293(2)
_diffrn_measured_fraction_theta_full 0.998
_diffrn_measured_fraction_theta_max 0.873
_diffrn_measurement_device_type 'Xcalibur, Sapphire3'
_diffrn_radiation_monochromator graphite
_diffrn_radiation_source 'fine-focus sealed tube'
_diffrn_radiation_type MoK\a
_diffrn_radiation_wavelength 0.71073
_diffrn_reflns_av_R_equivalents 0.0324
_diffrn_reflns_av_sigmaI/netI 0.0470
_diffrn_reflns_limit_h_max 11
_diffrn_reflns_limit_h_min -11
_diffrn_reflns_limit_k_max 18
_diffrn_reflns_limit_k_min -17
_diffrn_reflns_limit_l_max 26
_diffrn_reflns_limit_l_min -25
_diffrn_reflns_number 28490
_diffrn_reflns_theta_full 25.00
_diffrn_reflns_theta_max 29.35
_diffrn_reflns_theta_min 3.05
_exptl_absorpt_coefficient_mu 0.090
_exptl_absorpt_correction_T_max 1.00000
_exptl_absorpt_correction_T_min 0.82922
_exptl_absorpt_correction_type multi-scan
_exptl_crystal_colour red
_exptl_crystal_density_diffrn 1.263
_exptl_crystal_density_method 'not measured'
_exptl_crystal_description rectangular
_exptl_crystal_F_000 852
_exptl_crystal_size_max 0.42
_exptl_crystal_size_mid 0.39
_exptl_crystal_size_min 0.36
_refine_diff_density_max 0.557
_refine_diff_density_min -0.476
_refine_diff_density_rms 0.047
_refine_ls_extinction_coef 0.0018(9)
_refine_ls_extinction_expression Fc^*^=kFc[1+0.001xFc^2^\l^3^/sin(2\q)]^-1/4^
_refine_ls_extinction_method SHELXL
_refine_ls_goodness_of_fit_ref 1.042
_refine_ls_hydrogen_treatment mixed
_refine_ls_matrix_type full
_refine_ls_number_parameters 531
_refine_ls_number_reflns 10085
_refine_ls_number_restraints 1
_refine_ls_restrained_S_all 1.042
_refine_ls_R_factor_all 0.1219
_refine_ls_R_factor_gt 0.0813
_refine_ls_shift/su_max 0.082
_refine_ls_shift/su_mean 0.002
_refine_ls_structure_factor_coef Fsqd
_refine_ls_weighting_details 'calc w=1/[\s^2^(Fo^2^)+(0.0698P)^2^+1.5920P] where P=(Fo^2^+2Fc^2^)/3'
_refine_ls_weighting_scheme calc
_refine_ls_wR_factor_gt 0.1842
_refine_ls_wR_factor_ref 0.2087
_reflns_number_gt 6650
_reflns_number_total 10085
_reflns_threshold_expression >2sigma(I)
_cod_data_source_file c6ra26255d2.cif
_cod_data_source_block fkcn
_cod_original_cell_volume 2102.71(19)
_cod_original_sg_symbol_H-M P-1
_cod_database_code 7227423

loop_
_symmetry_equiv_pos_as_xyz
'x, y, z'
'-x, -y, -z'

loop_
_atom_site_label
_atom_site_type_symbol
_atom_site_fract_x
_atom_site_fract_y
_atom_site_fract_z
_atom_site_U_iso_or_equiv
_atom_site_adp_type
_atom_site_occupancy
_atom_site_symmetry_multiplicity
_atom_site_calc_flag
_atom_site_refinement_flags
O10 O 1.0861(3) 0.26181(16) 0.50098(11) 0.0579(5) Uiso 1 1 d .
H10 H 1.0999 0.2095 0.5269 0.087 Uiso 1 1 calc R
C001 C 0.6264(4) 0.6848(3) 0.24461(16) 0.0590(8) Uani 1 1 d .
H00A H 0.6112 0.6168 0.2441 0.071 Uiso 1 1 calc R
H00B H 0.5184 0.7266 0.2544 0.071 Uiso 1 1 calc R
C002 C 0.7353(5) 0.6869(3) 0.30505(19) 0.0800(11) Uani 1 1 d .
H00C H 0.7629 0.7522 0.3030 0.096 Uiso 1 1 calc R
H00D H 0.8377 0.6374 0.3001 0.096 Uiso 1 1 calc R
C003 C 0.6494(5) 0.6653(3) 0.3760(2) 0.0856(12) Uani 1 1 d .
H00E H 0.6031 0.6066 0.3742 0.103 Uiso 1 1 calc R
H00F H 0.7310 0.6499 0.4119 0.103 Uiso 1 1 calc R
C004 C 0.5147(6) 0.7498(4) 0.3967(3) 0.1131(17) Uani 1 1 d .
H00G H 0.4657 0.7316 0.4418 0.170 Uiso 1 1 calc R
H00H H 0.4319 0.7644 0.3620 0.170 Uiso 1 1 calc R
H00I H 0.5598 0.8079 0.3996 0.170 Uiso 1 1 calc R
O11 O 0.8193(4) -0.0846(2) 0.42569(18) 0.0849(9) Uani 1 1 d D
H1 H 0.731(3) 0.172(2) 0.2909(15) 0.043(7) Uiso 1 1 d .
H1W H 0.857(7) -0.078(4) 0.392(3) 0.105(19) Uiso 1 1 d .
H4W H 0.80(3) -0.116(13) 0.389(7) 0.60(14) Uiso 1 1 d D
N1 N 0.6753(2) 0.28196(15) 0.21800(10) 0.0360(5) Uani 1 1 d .
O2 O 0.6321(2) 0.13674(13) 0.43447(10) 0.0453(5) Uani 1 1 d .
N2 N 0.5613(2) 0.33998(14) 0.26056(10) 0.0355(5) Uani 1 1 d .
C005 C 0.6734(3) 0.29844(17) 0.38059(12) 0.0342(5) Uani 1 1 d .
C006 C 0.5208(3) 0.31645(17) 0.33767(12) 0.0329(5) Uani 1 1 d .
O3 O 0.9182(2) 0.01684(14) 0.30495(10) 0.0509(5) Uani 1 1 d .
C008 C 0.7500(3) 0.19622(18) 0.24460(13) 0.0350(5) Uani 1 1 d .
C009 C 0.8556(3) 0.19813(19) 0.46788(13) 0.0407(6) Uani 1 1 d .
H009 H 0.8821 0.1410 0.4991 0.049 Uiso 1 1 calc R
O1 O 0.1886(3) -0.00560(16) 0.38998(12) 0.0683(7) Uani 1 1 d .
H010 H 0.1046 0.0046 0.3675 0.102 Uiso 1 1 calc R
C011 C 0.4096(3) 0.06830(19) 0.40912(14) 0.0431(6) Uani 1 1 d .
H011 H 0.4527 0.0126 0.4395 0.052 Uiso 1 1 calc R
C012 C 0.4332(3) 0.22963(16) 0.35047(12) 0.0326(5) Uani 1 1 d .
C013 C 0.4904(3) 0.14720(18) 0.39712(12) 0.0350(5) Uani 1 1 d .
C014 C 0.7189(3) 0.21307(18) 0.42666(12) 0.0351(5) Uani 1 1 d .
C015 C 0.4809(3) 0.43409(18) 0.23321(14) 0.0389(6) Uani 1 1 d .
C016 C 0.9429(3) 0.03313(18) 0.23928(13) 0.0374(5) Uani 1 1 d .
C017 C 0.8709(3) 0.12887(17) 0.20280(12) 0.0340(5) Uani 1 1 d .
C018 C 0.9128(3) 0.15258(19) 0.13321(13) 0.0393(6) Uani 1 1 d .
H018 H 0.8688 0.2156 0.1113 0.047 Uiso 1 1 calc R
O4 O 0.4973(3) 0.46970(15) 0.17298(10) 0.0570(5) Uani 1 1 d .
C020 C 0.3791(3) 0.47908(18) 0.29245(14) 0.0391(6) Uani 1 1 d .
C021 C 0.2879(3) 0.23135(19) 0.31762(14) 0.0429(6) Uani 1 1 d .
H021 H 0.2464 0.2861 0.2862 0.051 Uiso 1 1 calc R
C022 C 1.0418(3) -0.03757(19) 0.19460(15) 0.0426(6) Uani 1 1 d .
C023 C 0.9518(3) 0.2690(2) 0.46206(14) 0.0413(6) Uani 1 1 d .
C024 C 0.2028(3) 0.1555(2) 0.32966(14) 0.0452(6) Uani 1 1 d .
H024 H 0.1050 0.1595 0.3072 0.054 Uiso 1 1 calc R
C025 C 0.9122(3) 0.3540(2) 0.41489(15) 0.0461(6) Uani 1 1 d .
H025 H 0.9783 0.4011 0.4100 0.055 Uiso 1 1 calc R
C026 C 1.0212(3) 0.0820(2) 0.09538(14) 0.0455(6) Uani 1 1 d .
C027 C 0.7747(3) 0.36769(19) 0.37560(14) 0.0425(6) Uani 1 1 d .
H027 H 0.7484 0.4251 0.3446 0.051 Uiso 1 1 calc R
C028 C 0.4029(3) 0.41370(17) 0.35256(13) 0.0367(5) Uani 1 1 d .
C029 C 0.2647(3) 0.07284(19) 0.37575(14) 0.0430(6) Uani 1 1 d .
C030 N 1.1035(3) -0.14019(19) 0.22248(17) 0.0607(7) Uani 1 1 d .
C031 C 1.0812(3) -0.0133(2) 0.12481(15) 0.0477(7) Uani 1 1 d .
H031 H 1.1477 -0.0608 0.0979 0.057 Uiso 1 1 calc R
C032 N 1.0711(4) 0.1092(2) 0.02325(14) 0.0637(7) Uani 1 1 d .
C033 C 0.2749(3) 0.5735(2) 0.29413(17) 0.0501(7) Uani 1 1 d .
H033 H 0.2597 0.6178 0.2536 0.060 Uiso 1 1 calc R
O7 O 1.0118(4) 0.1931(2) -0.00362(13) 0.0907(9) Uani 1 1 d .
C035 C 0.3227(4) 0.4396(2) 0.41617(15) 0.0509(7) Uani 1 1 d .
H035 H 0.3375 0.3955 0.4568 0.061 Uiso 1 1 calc R
O8 O 1.1728(4) 0.0479(2) -0.00814(13) 0.0887(8) Uani 1 1 d .
C037 C 0.1955(4) 0.5993(2) 0.35717(19) 0.0585(8) Uani 1 1 d .
H037 H 0.1249 0.6617 0.3595 0.070 Uiso 1 1 calc R
O5 O 1.0717(6) -0.1665(2) 0.28256(19) 0.159(2) Uani 1 1 d .
O6 O 1.1768(4) -0.20041(18) 0.18323(17) 0.1007(10) Uani 1 1 d .
C040 C 0.2195(4) 0.5334(2) 0.41735(18) 0.0609(8) Uani 1 1 d .
H040 H 0.1651 0.5527 0.4596 0.073 Uiso 1 1 calc R
N3 N 0.6877(3) 0.71860(19) 0.17149(14) 0.0560(6) Uani 1 1 d .
C056 C 0.5637(4) 0.7015(3) 0.12074(17) 0.0607(8) Uani 1 1 d .
H05A H 0.5595 0.6311 0.1264 0.073 Uiso 1 1 calc R
H05B H 0.4549 0.7391 0.1345 0.073 Uiso 1 1 calc R
C058 C 0.8606(4) 0.6599(3) 0.1536(2) 0.0677(9) Uani 1 1 d .
H05E H 0.8950 0.6847 0.1067 0.081 Uiso 1 1 calc R
H05F H 0.9357 0.6734 0.1865 0.081 Uiso 1 1 calc R
C059 C 0.6971(4) 0.8281(3) 0.1660(2) 0.0717(10) Uani 1 1 d .
H05G H 0.7669 0.8371 0.2027 0.086 Uiso 1 1 calc R
H05H H 0.7517 0.8436 0.1210 0.086 Uiso 1 1 calc R
C060 C 0.8796(5) 0.5480(3) 0.1552(2) 0.0834(11) Uani 1 1 d .
H06A H 0.8522 0.5216 0.2026 0.100 Uiso 1 1 calc R
H06B H 0.8023 0.5335 0.1237 0.100 Uiso 1 1 calc R
C061 C 0.5985(6) 0.7302(4) 0.0432(2) 0.0944(14) Uani 1 1 d .
H06C H 0.6981 0.6858 0.0264 0.113 Uiso 1 1 calc R
H06D H 0.6166 0.7980 0.0371 0.113 Uiso 1 1 calc R
C062 C 0.4511(9) 0.7233(6) -0.0002(3) 0.152(3) Uani 1 1 d .
H06E H 0.3563 0.7726 0.0152 0.182 Uiso 1 1 calc R
H06F H 0.4775 0.7437 -0.0491 0.182 Uiso 1 1 calc R
C063 C 0.5381(5) 0.9018(3) 0.1721(3) 0.1017(15) Uani 1 1 d .
H06G H 0.4793 0.8856 0.2160 0.122 Uiso 1 1 calc R
H06H H 0.4701 0.8977 0.1335 0.122 Uiso 1 1 calc R
C065 C 1.0514(6) 0.4971(4) 0.1335(3) 0.1102(16) Uani 1 1 d .
H06K H 1.1277 0.5118 0.1654 0.132 Uiso 1 1 calc R
H06L H 1.0785 0.5249 0.0865 0.132 Uiso 1 1 calc R
C067 C 0.4350(8) 1.0863(4) 0.1583(4) 0.140(2) Uani 1 1 d .
H06O H 0.4719 1.1477 0.1588 0.209 Uiso 1 1 calc R
H06P H 0.3493 1.0832 0.1944 0.209 Uiso 1 1 calc R
H06Q H 0.3925 1.0836 0.1130 0.209 Uiso 1 1 calc R
C068 C 0.5649(7) 1.0071(3) 0.1705(4) 0.123(2) Uani 1 1 d .
H06R H 0.6081 1.0136 0.2155 0.148 Uiso 1 1 calc R
H06S H 0.6512 1.0142 0.1345 0.148 Uiso 1 1 calc R
C070 C 0.4029(12) 0.6369(6) 0.0009(3) 0.189(4) Uani 1 1 d .
H07A H 0.3044 0.6467 -0.0251 0.284 Uiso 1 1 calc R
H07B H 0.3803 0.6130 0.0489 0.284 Uiso 1 1 calc R
H07C H 0.4891 0.5886 -0.0202 0.284 Uiso 1 1 calc R
C072 C 1.0771(8) 0.3858(4) 0.1334(4) 0.146(2) Uani 1 1 d .
H07D H 1.1890 0.3590 0.1176 0.219 Uiso 1 1 calc R
H07E H 1.0019 0.3703 0.1021 0.219 Uiso 1 1 calc R
H07F H 1.0568 0.3570 0.1803 0.219 Uiso 1 1 calc R

loop_
_atom_site_aniso_label
_atom_site_aniso_U_11
_atom_site_aniso_U_22
_atom_site_aniso_U_33
_atom_site_aniso_U_23
_atom_site_aniso_U_13
_atom_site_aniso_U_12
C001 0.0526(17) 0.069(2) 0.0589(19) -0.0029(15) 0.0017(14) -0.0222(16)
C002 0.065(2) 0.108(3) 0.070(2) -0.008(2) -0.0069(18) -0.023(2)
C003 0.090(3) 0.107(3) 0.063(2) -0.014(2) -0.006(2) -0.024(3)
C004 0.117(4) 0.124(4) 0.102(4) -0.053(3) 0.014(3) -0.021(3)
O11 0.0770(18) 0.0833(19) 0.083(2) 0.0371(16) 0.0043(16) -0.0144(14)
N1 0.0366(11) 0.0327(11) 0.0365(11) 0.0003(8) 0.0000(9) -0.0046(9)
O2 0.0467(10) 0.0392(10) 0.0512(11) 0.0152(8) -0.0163(8) -0.0163(8)
N2 0.0398(11) 0.0303(10) 0.0321(10) 0.0032(8) 0.0018(8) -0.0022(9)
C005 0.0368(12) 0.0302(12) 0.0339(12) -0.0023(9) -0.0007(10) -0.0037(10)
C006 0.0344(12) 0.0271(11) 0.0337(12) 0.0016(9) 0.0006(10) -0.0013(10)
O3 0.0562(12) 0.0487(11) 0.0424(11) 0.0104(8) -0.0010(9) -0.0063(9)
C008 0.0376(13) 0.0342(13) 0.0320(13) 0.0014(10) -0.0006(10) -0.0070(11)
C009 0.0433(14) 0.0375(13) 0.0396(14) 0.0032(11) -0.0075(11) -0.0060(11)
O1 0.0648(14) 0.0610(13) 0.0856(16) 0.0299(11) -0.0285(12) -0.0371(12)
C011 0.0467(15) 0.0365(14) 0.0447(15) 0.0111(11) -0.0075(12) -0.0111(12)
C012 0.0347(12) 0.0268(11) 0.0337(12) 0.0007(9) -0.0012(10) -0.0027(10)
C013 0.0353(12) 0.0354(13) 0.0334(12) 0.0012(10) -0.0038(10) -0.0071(10)
C014 0.0373(13) 0.0331(12) 0.0345(12) 0.0007(10) -0.0020(10) -0.0086(10)
C015 0.0373(13) 0.0322(13) 0.0454(14) 0.0072(11) -0.0053(11) -0.0074(11)
C016 0.0328(12) 0.0361(13) 0.0438(14) 0.0011(10) -0.0034(10) -0.0100(11)
C017 0.0337(12) 0.0325(12) 0.0366(13) -0.0033(10) -0.0003(10) -0.0088(10)
C018 0.0429(14) 0.0376(13) 0.0376(13) -0.0012(10) 0.0008(11) -0.0110(11)
O4 0.0701(14) 0.0455(11) 0.0471(11) 0.0172(9) -0.0001(10) -0.0045(10)
C020 0.0364(13) 0.0278(12) 0.0521(15) 0.0023(11) -0.0053(11) -0.0064(10)
C021 0.0452(15) 0.0356(13) 0.0437(14) 0.0074(11) -0.0097(12) -0.0023(12)
C022 0.0336(13) 0.0328(13) 0.0605(17) -0.0050(12) -0.0045(12) -0.0042(11)
C023 0.0386(13) 0.0447(15) 0.0414(14) -0.0058(11) -0.0076(11) -0.0084(12)
C024 0.0395(14) 0.0449(15) 0.0522(16) 0.0033(12) -0.0109(12) -0.0122(12)
C025 0.0478(15) 0.0387(14) 0.0547(16) -0.0040(12) -0.0027(13) -0.0151(12)
C026 0.0457(15) 0.0529(17) 0.0399(14) -0.0091(12) 0.0066(12) -0.0153(13)
C027 0.0472(15) 0.0317(13) 0.0471(15) 0.0031(11) -0.0049(12) -0.0071(11)
C028 0.0355(13) 0.0289(12) 0.0452(14) -0.0028(10) -0.0030(11) -0.0057(10)
C029 0.0467(15) 0.0393(14) 0.0447(15) 0.0063(11) -0.0055(12) -0.0162(12)
C030 0.0543(15) 0.0385(14) 0.085(2) -0.0021(14) -0.0012(14) -0.0024(12)
C031 0.0374(14) 0.0471(16) 0.0595(18) -0.0182(13) 0.0073(12) -0.0080(12)
C032 0.0668(18) 0.080(2) 0.0476(15) -0.0110(14) 0.0128(13) -0.0240(16)
C033 0.0426(15) 0.0326(14) 0.072(2) 0.0036(13) -0.0073(14) -0.0042(12)
O7 0.106(2) 0.101(2) 0.0514(14) 0.0165(14) 0.0244(14) -0.0109(17)
C035 0.0568(17) 0.0421(15) 0.0490(16) -0.0065(12) 0.0057(13) -0.0017(13)
O8 0.0953(19) 0.105(2) 0.0644(15) -0.0323(14) 0.0387(14) -0.0192(16)
C037 0.0489(17) 0.0360(15) 0.086(2) -0.0132(15) -0.0017(16) 0.0044(13)
O5 0.273(5) 0.0565(18) 0.100(3) 0.0238(17) 0.024(3) 0.046(2)
O6 0.105(2) 0.0447(14) 0.135(3) -0.0145(15) 0.0259(19) 0.0152(14)
C040 0.0570(19) 0.0520(18) 0.070(2) -0.0206(16) 0.0128(16) -0.0009(15)
N3 0.0468(14) 0.0594(16) 0.0653(16) 0.0019(12) -0.0024(12) -0.0222(12)
C056 0.0577(19) 0.066(2) 0.063(2) 0.0035(16) -0.0104(15) -0.0256(16)
C058 0.0499(18) 0.079(2) 0.074(2) 0.0031(18) 0.0036(16) -0.0214(17)
C059 0.062(2) 0.064(2) 0.095(3) 0.0096(19) -0.0159(19) -0.0313(18)
C060 0.062(2) 0.079(3) 0.107(3) -0.007(2) 0.005(2) -0.013(2)
C061 0.104(3) 0.121(4) 0.066(2) 0.015(2) -0.012(2) -0.052(3)
C062 0.216(7) 0.192(7) 0.081(3) 0.024(4) -0.038(4) -0.121(6)
C063 0.077(3) 0.068(3) 0.169(5) -0.016(3) -0.024(3) -0.028(2)
C065 0.074(3) 0.104(4) 0.153(5) -0.036(3) 0.004(3) -0.011(3)
C067 0.137(5) 0.096(4) 0.201(7) -0.020(4) -0.036(5) -0.047(4)
C068 0.095(3) 0.068(3) 0.216(6) -0.020(3) -0.038(4) -0.024(3)
C070 0.298(11) 0.179(7) 0.123(5) 0.010(5) -0.074(6) -0.110(7)
C072 0.123(5) 0.109(4) 0.198(7) -0.039(4) -0.002(4) 0.003(4)

loop_
_atom_type_symbol
_atom_type_description
_atom_type_scat_dispersion_real
_atom_type_scat_dispersion_imag
_atom_type_scat_source
C C 0.0033 0.0016 'International Tables Vol C Tables 4.2.6.8 and 6.1.1.4'
H H 0.0000 0.0000 'International Tables Vol C Tables 4.2.6.8 and 6.1.1.4'
N N 0.0061 0.0033 'International Tables Vol C Tables 4.2.6.8 and 6.1.1.4'
O O 0.0106 0.0060 'International Tables Vol C Tables 4.2.6.8 and 6.1.1.4'

loop_
_geom_angle_atom_site_label_1
_geom_angle_atom_site_label_2
_geom_angle_atom_site_label_3
_geom_angle
C023 O10 H10 109.5
N3 C001 C002 116.7(3)
N3 C001 H00A 108.1
C002 C001 H00A 108.1
N3 C001 H00B 108.1
C002 C001 H00B 108.1
H00A C001 H00B 107.3
C001 C002 C003 111.3(3)
C001 C002 H00C 109.4
C003 C002 H00C 109.4
C001 C002 H00D 109.4
C003 C002 H00D 109.4
H00C C002 H00D 108.0
C004 C003 C002 113.6(4)
C004 C003 H00E 108.9
C002 C003 H00E 108.9
C004 C003 H00F 108.9
C002 C003 H00F 108.9
H00E C003 H00F 107.7
C003 C004 H00G 109.5
C003 C004 H00H 109.5
H00G C004 H00H 109.5
C003 C004 H00I 109.5
H00G C004 H00I 109.5
H00H C004 H00I 109.5
H1W O11 H4W 58(10)
C008 N1 N2 117.8(2)
C013 O2 C014 119.07(18)
N1 N2 C015 118.80(19)
N1 N2 C006 126.93(18)
C015 N2 C006 114.09(19)
C014 C005 C027 117.0(2)
C014 C005 C006 122.0(2)
C027 C005 C006 121.0(2)
N2 C006 C005 111.31(19)
N2 C006 C028 99.40(18)
C005 C006 C028 111.44(19)
N2 C006 C012 112.24(19)
C005 C006 C012 111.36(18)
C028 C006 C012 110.55(19)
N1 C008 C017 121.5(2)
N1 C008 H1 123.1(17)
C017 C008 H1 115.4(17)
C023 C009 C014 119.2(2)
C023 C009 H009 120.4
C014 C009 H009 120.4
C029 O1 H010 109.5
C029 C011 C013 119.6(2)
C029 C011 H011 120.2
C013 C011 H011 120.2
C013 C012 C021 116.9(2)
C013 C012 C006 121.9(2)
C021 C012 C006 121.1(2)
C012 C013 O2 122.9(2)
C012 C013 C011 121.8(2)
O2 C013 C011 115.2(2)
O2 C014 C009 115.3(2)
O2 C014 C005 122.6(2)
C009 C014 C005 122.1(2)
O4 C015 N2 125.6(2)
O4 C015 C020 129.0(2)
N2 C015 C020 105.4(2)
O3 C016 C022 124.9(2)
O3 C016 C017 120.6(2)
C022 C016 C017 114.5(2)
C018 C017 C016 121.4(2)
C018 C017 C008 123.1(2)
C016 C017 C008 115.5(2)
C017 C018 C026 119.9(2)
C017 C018 H018 120.1
C026 C018 H018 120.1
C028 C020 C033 121.1(3)
C028 C020 C015 109.7(2)
C033 C020 C015 129.2(2)
C024 C021 C012 122.6(2)
C024 C021 H021 118.7
C012 C021 H021 118.7
C031 C022 C016 123.1(2)
C031 C022 C030 116.8(2)
C016 C022 C030 120.1(3)
O10 C023 C009 123.4(2)
O10 C023 C025 116.5(2)
C009 C023 C025 120.1(2)
C021 C024 C029 119.2(2)
C021 C024 H024 120.4
C029 C024 H024 120.4
C027 C025 C023 119.5(2)
C027 C025 H025 120.2
C023 C025 H025 120.2
C031 C026 C018 121.6(2)
C031 C026 C032 118.9(3)
C018 C026 C032 119.5(3)
C025 C027 C005 122.1(2)
C025 C027 H027 118.9
C005 C027 H027 118.9
C020 C028 C035 120.8(2)
C020 C028 C006 111.4(2)
C035 C028 C006 127.8(2)
O1 C029 C011 117.5(2)
O1 C029 C024 122.7(2)
C011 C029 C024 119.8(2)
O5 C030 O6 120.2(3)
O5 C030 C022 120.1(3)
O6 C030 C022 119.4(3)
C026 C031 C022 119.0(2)
C026 C031 H031 120.5
C022 C031 H031 120.5
O7 C032 O8 122.8(3)
O7 C032 C026 118.6(3)
O8 C032 C026 118.7(3)
C037 C033 C020 118.1(3)
C037 C033 H033 120.9
C020 C033 H033 120.9
C028 C035 C040 117.7(3)
C028 C035 H035 121.1
C040 C035 H035 121.1
C033 C037 C040 120.7(3)
C033 C037 H037 119.7
C040 C037 H037 119.7
C037 C040 C035 121.6(3)
C037 C040 H040 119.2
C035 C040 H040 119.2
C001 N3 C059 111.2(3)
C001 N3 C058 111.3(2)
C059 N3 C058 106.8(2)
C001 N3 C056 106.0(2)
C059 N3 C056 110.7(2)
C058 N3 C056 110.9(3)
C061 C056 N3 116.0(3)
C061 C056 H05A 108.3
N3 C056 H05A 108.3
C061 C056 H05B 108.3
N3 C056 H05B 108.3
H05A C056 H05B 107.4
C060 C058 N3 115.8(3)
C060 C058 H05E 108.3
N3 C058 H05E 108.3
C060 C058 H05F 108.3
N3 C058 H05F 108.3
H05E C058 H05F 107.4
C063 C059 N3 116.8(3)
C063 C059 H05G 108.1
N3 C059 H05G 108.1
C063 C059 H05H 108.1
N3 C059 H05H 108.1
H05G C059 H05H 107.3
C065 C060 C058 112.1(3)
C065 C060 H06A 109.2
C058 C060 H06A 109.2
C065 C060 H06B 109.2
C058 C060 H06B 109.2
H06A C060 H06B 107.9
C056 C061 C062 110.1(4)
C056 C061 H06C 109.6
C062 C061 H06C 109.6
C056 C061 H06D 109.6
C062 C061 H06D 109.6
H06C C061 H06D 108.1
C070 C062 C061 120.0(6)
C070 C062 H06E 107.3
C061 C062 H06E 107.3
C070 C062 H06F 107.3
C061 C062 H06F 107.3
H06E C062 H06F 106.9
C059 C063 C068 111.6(4)
C059 C063 H06G 109.3
C068 C063 H06G 109.3
C059 C063 H06H 109.3
C068 C063 H06H 109.3
H06G C063 H06H 108.0
C060 C065 C072 114.5(4)
C060 C065 H06K 108.6
C072 C065 H06K 108.6
C060 C065 H06L 108.6
C072 C065 H06L 108.6
H06K C065 H06L 107.6
C068 C067 H06O 109.5
C068 C067 H06P 109.5
H06O C067 H06P 109.5
C068 C067 H06Q 109.5
H06O C067 H06Q 109.5
H06P C067 H06Q 109.5
C067 C068 C063 119.6(4)
C067 C068 H06R 107.4
C063 C068 H06R 107.4
C067 C068 H06S 107.4
C063 C068 H06S 107.4
H06R C068 H06S 107.0
C062 C070 H07A 109.5
C062 C070 H07B 109.5
H07A C070 H07B 109.5
C062 C070 H07C 109.5
H07A C070 H07C 109.5
H07B C070 H07C 109.5
C065 C072 H07D 109.5
C065 C072 H07E 109.5
H07D C072 H07E 109.5
C065 C072 H07F 109.5
H07D C072 H07F 109.5
H07E C072 H07F 109.5

loop_
_geom_bond_atom_site_label_1
_geom_bond_atom_site_label_2
_geom_bond_distance
O10 C023 1.358(3)
O10 H10 0.8200
C001 N3 1.514(4)
C001 C002 1.516(5)
C001 H00A 0.9700
C001 H00B 0.9700
C002 C003 1.517(5)
C002 H00C 0.9700
C002 H00D 0.9700
C003 C004 1.489(6)
C003 H00E 0.9700
C003 H00F 0.9700
C004 H00G 0.9600
C004 H00H 0.9600
C004 H00I 0.9600
O11 H1W 0.70(5)
O11 H4W 0.91(2)
N1 C008 1.277(3)
N1 N2 1.373(3)
O2 C013 1.386(3)
O2 C014 1.386(3)
N2 C015 1.386(3)
N2 C006 1.503(3)
C005 C014 1.389(3)
C005 C027 1.392(3)
C005 C006 1.513(3)
C006 C028 1.514(3)
C006 C012 1.518(3)
O3 C016 1.259(3)
C008 C017 1.460(3)
C008 H1 0.93(3)
C009 C023 1.379(4)
C009 C014 1.388(3)
C009 H009 0.9300
O1 C029 1.359(3)
O1 H010 0.8200
C011 C029 1.382(4)
C011 C013 1.386(3)
C011 H011 0.9300
C012 C013 1.384(3)
C012 C021 1.388(3)
C015 O4 1.212(3)
C015 C020 1.468(4)
C016 C022 1.438(4)
C016 C017 1.448(3)
C017 C018 1.372(3)
C018 C026 1.394(4)
C018 H018 0.9300
C020 C028 1.379(3)
C020 C033 1.395(4)
C021 C024 1.373(4)
C021 H021 0.9300
C022 C031 1.373(4)
C022 C030 1.450(4)
C023 C025 1.392(4)
C024 C029 1.388(4)
C024 H024 0.9300
C025 C027 1.372(4)
C025 H025 0.9300
C026 C031 1.372(4)
C026 C032 1.444(4)
C027 H027 0.9300
C028 C035 1.383(4)
C030 O5 1.195(4)
C030 O6 1.208(4)
C031 H031 0.9300
C032 O7 1.224(4)
C032 O8 1.226(3)
C033 C037 1.371(4)
C033 H033 0.9300
C035 C040 1.384(4)
C035 H035 0.9300
C037 C040 1.383(5)
C037 H037 0.9300
C040 H040 0.9300
N3 C059 1.516(4)
N3 C058 1.519(4)
N3 C056 1.526(4)
C056 C061 1.514(5)
C056 H05A 0.9700
C056 H05B 0.9700
C058 C060 1.508(5)
C058 H05E 0.9700
C058 H05F 0.9700
C059 C063 1.482(5)
C059 H05G 0.9700
C059 H05H 0.9700
C060 C065 1.493(6)
C060 H06A 0.9700
C060 H06B 0.9700
C061 C062 1.545(7)
C061 H06C 0.9700
C061 H06D 0.9700
C062 C070 1.330(8)
C062 H06E 0.9700
C062 H06F 0.9700
C063 C068 1.508(5)
C063 H06G 0.9700
C063 H06H 0.9700
C065 C072 1.497(7)
C065 H06K 0.9700
C065 H06L 0.9700
C067 C068 1.367(7)
C067 H06O 0.9600
C067 H06P 0.9600
C067 H06Q 0.9600
C068 H06R 0.9700
C068 H06S 0.9700
C070 H07A 0.9600
C070 H07B 0.9600
C070 H07C 0.9600
C072 H07D 0.9600
C072 H07E 0.9600
C072 H07F 0.9600
